data_4308087
loop_
_publ_author_name
'Jason England'
'George J. P. Britovsek'
'Nitin Rabadia'
'Andrew J. P. White'

_publ_section_title
;
Ligand Topology Variations and the Importance of Ligand Field Strength in
Non-Heme Iron Catalyzed Oxidations of Alkanes
;
_journal_name_full 'Inorganic Chemistry'
_journal_page_first 3752
_journal_page_last 3767
_journal_paper_doi 10.1021/ic070062r
_journal_volume 46
_journal_year 2007
_chemical_formula_sum 'C27 H28 Cl2 F6 Fe N4 O6 S2'
_chemical_formula_weight 809.40
_chemical_name_systematic
; 
 ? 
;
_space_group_IT_number 14
_symmetry_cell_setting monoclinic
_symmetry_space_group_name_Hall '-P 2ybc'
_symmetry_space_group_name_H-M 'P 1 21/c 1'
_atom_sites_solution_hydrogens geom
_atom_sites_solution_primary direct
_atom_sites_solution_secondary difmap
_audit_creation_method SHELXL-97
_cell_angle_alpha 90.00
_cell_angle_beta 98.309(4)
_cell_angle_gamma 90.00
_cell_formula_units_Z 4
_cell_length_a 10.8900(5)
_cell_length_b 15.6607(6)
_cell_length_c 19.3970(10)
_cell_measurement_temperature 173(2)
_cell_measurement_theta_max 32.5069
_cell_measurement_theta_min 3.9241
_cell_volume 3273.3(3)
_computing_cell_refinement 'CrysAlis RED, Oxford Diffraction Ltd'
_computing_data_collection 'CrysAlis CCD, Oxford Diffraction Ltd'
_computing_data_reduction 'CrysAlis RED, Oxford Diffraction Ltd'
_computing_molecular_graphics 'Bruker SHELXTL'
_computing_publication_material 'Bruker SHELXTL'
_computing_structure_refinement 'SHELXL-97 (Sheldrick, 1997)'
_computing_structure_solution 'SHELXS-97 (Sheldrick, 1990)'
_diffrn_ambient_temperature 173(2)
_diffrn_detector_area_resol_mean 15.9863
_diffrn_measured_fraction_theta_full 0.927
_diffrn_measured_fraction_theta_max 0.927
_diffrn_measurement_device_type 'OD Xcalibur 3'
_diffrn_measurement_method \w
_diffrn_radiation_monochromator graphite
_diffrn_radiation_source 'Enhance (Mo) X-ray Source'
_diffrn_radiation_type MoK\a
_diffrn_radiation_wavelength 0.71073
_diffrn_reflns_av_R_equivalents 0.0572
_diffrn_reflns_av_sigmaI/netI 0.0354
_diffrn_reflns_limit_h_max 14
_diffrn_reflns_limit_h_min -16
_diffrn_reflns_limit_k_max 23
_diffrn_reflns_limit_k_min -22
_diffrn_reflns_limit_l_max 28
_diffrn_reflns_limit_l_min -23
_diffrn_reflns_number 29038
_diffrn_reflns_theta_full 32.57
_diffrn_reflns_theta_max 32.57
_diffrn_reflns_theta_min 4.06
_exptl_absorpt_coefficient_mu 0.833
_exptl_absorpt_correction_T_max 0.90640
_exptl_absorpt_correction_T_min 0.76065
_exptl_absorpt_correction_type 'numeric analytical'
_exptl_crystal_colour Yellow
_exptl_crystal_density_diffrn 1.642
_exptl_crystal_density_method 'not measured'
_exptl_crystal_description blocks
_exptl_crystal_F_000 1648
_exptl_crystal_size_max 0.44
_exptl_crystal_size_mid 0.37
_exptl_crystal_size_min 0.13
_refine_diff_density_max 0.698
_refine_diff_density_min -1.057
_refine_diff_density_rms 0.105
_refine_ls_extinction_coef 0.0011(7)
_refine_ls_extinction_expression Fc^*^=kFc[1+0.001xFc^2^\l^3^/sin(2\q)]^-1/4^
_refine_ls_extinction_method SHELXL
_refine_ls_goodness_of_fit_ref 1.152
_refine_ls_hydrogen_treatment mixed
_refine_ls_matrix_type full
_refine_ls_number_parameters 533
_refine_ls_number_reflns 11043
_refine_ls_number_restraints 199
_refine_ls_restrained_S_all 1.169
_refine_ls_R_factor_all 0.0893
_refine_ls_R_factor_gt 0.0853
_refine_ls_shift/su_max 0.002
_refine_ls_shift/su_mean 0.000
_refine_ls_structure_factor_coef Fsqd
_refine_ls_weighting_details 'calc w=1/[\s^2^(Fo^2^)+(0.1013P)^2^+4.1960P] where P=(Fo^2^+2Fc^2^)/3'
_refine_ls_weighting_scheme calc
_refine_ls_wR_factor_gt 0.2176
_refine_ls_wR_factor_ref 0.2217
_reflns_number_gt 10329
_reflns_number_total 11043
_reflns_threshold_expression >2sigma(I)
_cod_data_source_file ic070062rsi20070114_101214_1.cif
_cod_data_source_block Complex_14
_cod_depositor_comments
;
The following automatic conversions were performed:
'_symmetry_cell_setting' value 'Monoclinic' changed to 'monoclinic'
according to '/home/saulius/struct/CIF-dictionaries/cif_core.dic'
dictionary named 'cif_core.dic' version 2.4.1 from 2010-06-29.

Automatic conversion script
Id: cif_fix_enum 1527 2010-12-29 10:47:43Z saulius 
;
_cod_database_code 4308087

loop_
_symmetry_equiv_pos_as_xyz
'x, y, z'
'-x, y+1/2, -z+1/2'
'-x, -y, -z'
'x, -y-1/2, z-1/2'

loop_
_atom_site_label
_atom_site_type_symbol
_atom_site_fract_x
_atom_site_fract_y
_atom_site_fract_z
_atom_site_U_iso_or_equiv
_atom_site_adp_type
_atom_site_occupancy
_atom_site_symmetry_multiplicity
_atom_site_calc_flag
_atom_site_refinement_flags
_atom_site_disorder_assembly
_atom_site_disorder_group
Fe Fe 0.25075(4) 0.74597(2) 0.122623(19) 0.02860(12) Uani 1 1 d D . .
N1 N 0.1490(2) 0.66668(15) 0.03740(12) 0.0330(4) Uani 1 1 d D A .
C2 C 0.1200(4) 0.7087(2) -0.02220(16) 0.0443(7) Uani 1 1 d D . .
H2A H 0.1079 0.7687 -0.0200 0.053 Uiso 1 1 calc R A .
C3 C 0.1060(4) 0.6702(3) -0.08803(17) 0.0541(9) Uani 1 1 d D A .
H3A H 0.0850 0.7034 -0.1290 0.065 Uiso 1 1 calc R . .
C4 C 0.1231(4) 0.5845(3) -0.09237(17) 0.0485(8) Uani 1 1 d D . .
H4A H 0.1179 0.5574 -0.1365 0.058 Uiso 1 1 calc R A .
C5 C 0.1486(3) 0.5360(2) -0.03041(17) 0.0393(6) Uani 1 1 d D A .
C6 C 0.1569(3) 0.57854(17) 0.03434(15) 0.0324(5) Uani 1 1 d D . .
C7 C 0.1726(3) 0.53077(18) 0.09703(16) 0.0363(5) Uani 1 1 d D A .
C8 C 0.1854(4) 0.4433(2) 0.0925(2) 0.0481(8) Uani 1 1 d D . .
H8A H 0.1961 0.4104 0.1341 0.058 Uiso 1 1 calc R A .
C9 C 0.1830(4) 0.4014(2) 0.0282(2) 0.0560(10) Uani 1 1 d D A .
H9A H 0.1947 0.3413 0.0271 0.067 Uiso 1 1 calc R . .
C10 C 0.1644(3) 0.4458(2) -0.0319(2) 0.0511(9) Uani 1 1 d D . .
H10A H 0.1617 0.4169 -0.0751 0.061 Uiso 1 1 calc R A .
C11 C 0.1627(3) 0.57046(18) 0.16691(15) 0.0361(5) Uani 1 1 d . . .
H11A H 0.0810 0.5991 0.1640 0.043 Uiso 1 1 calc R A .
H11B H 0.1647 0.5242 0.2019 0.043 Uiso 1 1 calc R . .
N12 N 0.2612(2) 0.63365(16) 0.19224(13) 0.0353(5) Uani 1 1 d D A .
C13 C 0.3875(3) 0.5955(3) 0.1940(2) 0.0512(8) Uani 1 1 d D . .
H13A H 0.4145 0.5719 0.2411 0.061 Uiso 0.756(5) 1 calc PR A 1
H13B H 0.3821 0.5475 0.1605 0.061 Uiso 0.756(5) 1 calc PR A 1
H13C H 0.3808 0.5344 0.1925 0.061 Uiso 0.244(5) 1 d PR A 2
H13D H 0.4392 0.6111 0.2365 0.061 Uiso 0.244(5) 1 d PR A 2
C14 C 0.4821(4) 0.6559(3) 0.1772(2) 0.0448(10) Uani 0.756(5) 1 d PD A 1
H14A H 0.5601 0.6248 0.1739 0.054 Uiso 0.756(5) 1 calc PR A 1
H14B H 0.4991 0.6986 0.2151 0.054 Uiso 0.756(5) 1 calc PR A 1
N15 N 0.4392(4) 0.7011(3) 0.1091(3) 0.041(2) Uani 0.756(5) 1 d PD A 1
C16 C 0.5241(3) 0.7738(3) 0.1041(3) 0.0408(9) Uani 0.756(5) 1 d PD A 1
H16A H 0.6100 0.7518 0.1076 0.049 Uiso 0.756(5) 1 calc PR A 1
H16B H 0.5203 0.8123 0.1442 0.049 Uiso 0.756(5) 1 calc PR A 1
N23 N 0.2839(6) 0.8592(3) 0.0595(2) 0.037(4) Uani 0.756(5) 1 d PD A 1
C24 C 0.1901(5) 0.9138(3) 0.0506(4) 0.0388(12) Uani 0.756(5) 1 d PD A 1
H24A H 0.1282 0.9097 0.0803 0.047 Uiso 0.756(5) 1 calc PR A 1
C25 C 0.1783(5) 0.9775(4) -0.0009(4) 0.0554(14) Uani 0.756(5) 1 d PD A 1
H25A H 0.1121 1.0175 -0.0040 0.066 Uiso 0.756(5) 1 calc PR A 1
C26 C 0.2620(5) 0.9815(4) -0.0459(3) 0.0560(15) Uani 0.756(5) 1 d PD A 1
H26A H 0.2500 1.0206 -0.0837 0.067 Uiso 0.756(5) 1 calc PR A 1
C21 C 0.3667(7) 0.9279(5) -0.0370(3) 0.0457(13) Uani 0.756(5) 1 d PD A 1
C22 C 0.3803(5) 0.8688(2) 0.0201(2) 0.0364(8) Uani 0.756(5) 1 d PD A 1
C17 C 0.4944(4) 0.8253(2) 0.0366(2) 0.0433(10) Uani 0.756(5) 1 d PD A 1
C18 C 0.5802(6) 0.8305(4) -0.0084(3) 0.0634(16) Uani 0.756(5) 1 d PD A 1
H18A H 0.6532 0.7967 -0.0001 0.076 Uiso 0.756(5) 1 calc PR A 1
C19 C 0.5621(8) 0.8854(4) -0.0674(4) 0.072(2) Uani 0.756(5) 1 d PD A 1
H19A H 0.6231 0.8880 -0.0977 0.087 Uiso 0.756(5) 1 calc PR A 1
C20 C 0.4604(8) 0.9333(5) -0.0805(3) 0.063(2) Uani 0.756(5) 1 d PD A 1
H20A H 0.4506 0.9711 -0.1192 0.075 Uiso 0.756(5) 1 calc PR A 1
C14' C 0.4466(9) 0.6210(6) 0.1300(5) 0.035(2) Uiso 0.244(5) 1 d PD A 2
H14C H 0.5360 0.6071 0.1402 0.042 Uiso 0.244(5) 1 calc PR A 2
H14D H 0.4107 0.5834 0.0912 0.042 Uiso 0.244(5) 1 calc PR A 2
N15' N 0.4371(8) 0.7067(6) 0.1047(5) 0.033(6) Uiso 0.244(5) 1 d PD A 2
C16' C 0.4326(8) 0.7144(5) 0.0277(4) 0.029(2) Uiso 0.244(5) 1 d PD A 2
H16C H 0.3579 0.6832 0.0058 0.034 Uiso 0.244(5) 1 calc PR A 2
H16D H 0.5054 0.6833 0.0151 0.034 Uiso 0.244(5) 1 calc PR A 2
N23' N 0.2782(13) 0.8620(7) 0.0599(7) 0.041(12) Uiso 0.244(5) 1 d PD A 2
C24' C 0.1962(17) 0.9231(8) 0.0653(8) 0.029(4) Uiso 0.244(5) 1 d PD A 2
H24B H 0.1449 0.9169 0.1007 0.035 Uiso 0.244(5) 1 calc PR A 2
C25' C 0.1784(13) 0.9968(8) 0.0229(7) 0.035(3) Uiso 0.244(5) 1 d PD A 2
H25B H 0.1153 1.0371 0.0282 0.042 Uiso 0.244(5) 1 calc PR A 2
C26' C 0.2550(11) 1.0074(8) -0.0255(7) 0.032(3) Uiso 0.244(5) 1 d PD A 2
H26B H 0.2508 1.0582 -0.0525 0.038 Uiso 0.244(5) 1 calc PR A 2
C21' C 0.3405(17) 0.9433(10) -0.0357(10) 0.029(3) Uiso 0.244(5) 1 d PD A 2
C22' C 0.3441(11) 0.8658(6) 0.0040(6) 0.027(3) Uiso 0.244(5) 1 d PD A 2
C17' C 0.4305(7) 0.8016(6) -0.0069(4) 0.032(2) Uiso 0.244(5) 1 d PD A 2
C18' C 0.5171(10) 0.8193(7) -0.0513(6) 0.035(2) Uiso 0.244(5) 1 d PD A 2
H18B H 0.5816 0.7794 -0.0549 0.042 Uiso 0.244(5) 1 calc PR A 2
C19' C 0.5115(15) 0.8940(9) -0.0906(8) 0.041(3) Uiso 0.244(5) 1 d PD A 2
H19B H 0.5678 0.9026 -0.1231 0.050 Uiso 0.244(5) 1 calc PR A 2
C20' C 0.4276(17) 0.9533(12) -0.0827(11) 0.037(4) Uiso 0.244(5) 1 d PD A 2
H20B H 0.4260 1.0042 -0.1094 0.044 Uiso 0.244(5) 1 calc PR A 2
C27 C 0.2400(4) 0.6579(2) 0.26363(16) 0.0484(8) Uani 1 1 d . . .
H27A H 0.2456 0.6070 0.2933 0.073 Uiso 1 1 calc R A .
H27B H 0.1574 0.6834 0.2617 0.073 Uiso 1 1 calc R . .
H27C H 0.3031 0.6994 0.2831 0.073 Uiso 1 1 calc R . .
C28 C 0.4531(4) 0.6400(3) 0.0510(3) 0.0459(10) Uani 0.756(5) 1 d PD A 1
H28A H 0.5409 0.6255 0.0521 0.069 Uiso 0.756(5) 1 calc PR A 1
H28B H 0.4217 0.6666 0.0062 0.069 Uiso 0.756(5) 1 calc PR A 1
H28C H 0.4057 0.5879 0.0567 0.069 Uiso 0.756(5) 1 calc PR A 1
C28' C 0.5329(12) 0.7648(7) 0.1392(6) 0.037(3) Uiso 0.244(5) 1 d PD A 2
H28D H 0.6148 0.7458 0.1301 0.055 Uiso 0.244(5) 1 calc PR A 2
H28E H 0.5306 0.7646 0.1895 0.055 Uiso 0.244(5) 1 calc PR A 2
H28F H 0.5172 0.8228 0.1210 0.055 Uiso 0.244(5) 1 calc PR A 2
S30 S 0.33812(8) 0.90650(5) 0.24208(4) 0.03700(17) Uani 1 1 d . . .
O31 O 0.3351(2) 0.82172(14) 0.21184(11) 0.0414(5) Uani 1 1 d D A .
O32 O 0.4103(3) 0.9674(2) 0.21039(15) 0.0620(8) Uani 1 1 d . A .
O33 O 0.2210(3) 0.9368(2) 0.25723(16) 0.0598(7) Uani 1 1 d . A .
C30 C 0.4270(4) 0.8861(2) 0.32756(18) 0.0471(7) Uani 1 1 d . A .
F31 F 0.4303(3) 0.95473(17) 0.36819(12) 0.0696(8) Uani 1 1 d . . .
F32 F 0.3784(3) 0.82323(16) 0.36060(11) 0.0629(7) Uani 1 1 d . . .
F33 F 0.5429(3) 0.8668(2) 0.32197(17) 0.0815(9) Uani 1 1 d . . .
S40 S -0.05580(7) 0.78289(5) 0.13307(4) 0.03349(16) Uani 1 1 d . . .
O41 O 0.0787(2) 0.78350(15) 0.15053(12) 0.0390(4) Uani 1 1 d D A .
O42 O -0.1001(3) 0.8167(2) 0.06581(13) 0.0600(8) Uani 1 1 d . A .
O43 O -0.1127(3) 0.70612(16) 0.15281(15) 0.0517(6) Uani 1 1 d . A .
C40 C -0.0986(3) 0.86352(19) 0.19359(16) 0.0368(6) Uani 1 1 d . A .
F41 F -0.2216(2) 0.87082(16) 0.18857(13) 0.0525(5) Uani 1 1 d . . .
F42 F -0.0552(2) 0.84295(16) 0.25900(10) 0.0507(5) Uani 1 1 d . . .
F43 F -0.0541(2) 0.93950(13) 0.17996(14) 0.0558(6) Uani 1 1 d . . .
C50 C 0.1828(9) 0.1355(6) 0.1972(5) 0.048(2) Uiso 0.446(4) 1 d PDU B 1
H50A H 0.1567 0.1399 0.2439 0.058 Uiso 0.446(4) 1 calc PR B 1
H50B H 0.2353 0.0840 0.1966 0.058 Uiso 0.446(4) 1 calc PR B 1
Cl1 Cl 0.2684(7) 0.2253(5) 0.1819(4) 0.0587(10) Uani 0.446(4) 1 d PDU B 1
Cl2 Cl 0.0524(11) 0.1252(7) 0.1346(8) 0.130(4) Uani 0.446(4) 1 d PDU B 1
C50' C 0.1507(11) 0.1313(8) 0.1927(7) 0.049(3) Uiso 0.411(17) 1 d PDU C 2
H50C H 0.2013 0.0789 0.2013 0.058 Uiso 0.411(17) 1 calc PR C 2
H50D H 0.1154 0.1450 0.2356 0.058 Uiso 0.411(17) 1 calc PR C 2
Cl1' Cl 0.2449(12) 0.2161(8) 0.1722(9) 0.098(4) Uani 0.411(17) 1 d PDU C 2
Cl2' Cl 0.0321(10) 0.1138(5) 0.1251(5) 0.084(3) Uani 0.411(17) 1 d PDU C 2
C50" C 0.135(3) 0.126(2) 0.2104(18) 0.065(8) Uiso 0.142(17) 1 d PDU D 3
H50E H 0.1673 0.0672 0.2196 0.079 Uiso 0.142(17) 1 calc PR D 3
H50F H 0.0969 0.1443 0.2514 0.079 Uiso 0.142(17) 1 calc PR D 3
Cl1" Cl 0.2561(19) 0.194(2) 0.1995(14) 0.083(6) Uani 0.142(17) 1 d PDU D 3
Cl2" Cl 0.0221(13) 0.1241(16) 0.1384(12) 0.078(6) Uani 0.142(17) 1 d PDU D 3

loop_
_atom_site_aniso_label
_atom_site_aniso_U_11
_atom_site_aniso_U_22
_atom_site_aniso_U_33
_atom_site_aniso_U_23
_atom_site_aniso_U_13
_atom_site_aniso_U_12
Fe 0.0335(2) 0.02507(18) 0.02711(19) -0.00060(12) 0.00388(14) -0.00048(13)
N1 0.0378(11) 0.0318(10) 0.0290(10) 0.0000(8) 0.0036(8) -0.0016(9)
C2 0.064(2) 0.0390(15) 0.0286(13) 0.0026(11) 0.0009(12) -0.0072(14)
C3 0.070(2) 0.061(2) 0.0297(14) -0.0015(14) 0.0025(14) -0.0173(19)
C4 0.0530(19) 0.058(2) 0.0353(14) -0.0155(14) 0.0109(13) -0.0161(16)
C5 0.0319(12) 0.0443(15) 0.0427(15) -0.0142(12) 0.0083(11) -0.0051(11)
C6 0.0298(11) 0.0307(11) 0.0370(13) -0.0066(10) 0.0057(9) -0.0035(9)
C7 0.0375(13) 0.0284(11) 0.0419(14) -0.0040(10) 0.0018(11) 0.0007(10)
C8 0.0504(18) 0.0292(13) 0.062(2) -0.0026(13) 0.0010(15) 0.0014(12)
C9 0.0497(19) 0.0330(15) 0.083(3) -0.0186(17) 0.0027(18) 0.0048(13)
C10 0.0430(16) 0.0497(18) 0.061(2) -0.0281(17) 0.0085(15) -0.0014(14)
C11 0.0448(15) 0.0278(11) 0.0353(13) 0.0048(10) 0.0045(11) -0.0021(10)
N12 0.0439(13) 0.0295(10) 0.0311(10) 0.0002(8) 0.0015(9) -0.0002(9)
C13 0.0446(17) 0.055(2) 0.0499(18) 0.0086(15) -0.0066(14) 0.0109(15)
C14 0.038(2) 0.0372(19) 0.054(2) -0.0018(17) -0.0084(17) 0.0075(15)
N15 0.038(3) 0.039(3) 0.046(3) -0.0131(15) 0.0027(14) -0.0054(14)
C16 0.0272(16) 0.0356(18) 0.060(3) -0.0057(18) 0.0087(17) 0.0019(13)
N23 0.050(5) 0.025(3) 0.041(4) 0.0045(12) 0.016(2) -0.0004(12)
C24 0.039(2) 0.033(2) 0.041(3) 0.006(2) -0.002(2) -0.0042(16)
C25 0.046(3) 0.050(3) 0.066(4) 0.022(3) -0.005(3) -0.005(2)
C26 0.057(3) 0.063(3) 0.043(3) 0.020(3) -0.009(2) -0.021(3)
C21 0.049(4) 0.056(3) 0.033(2) -0.002(2) 0.007(2) -0.022(3)
C22 0.042(2) 0.0361(19) 0.0307(17) -0.0060(14) 0.0055(18) -0.0104(16)
C17 0.041(2) 0.045(2) 0.046(2) -0.0133(17) 0.0131(17) -0.0065(16)
C18 0.061(3) 0.057(3) 0.080(4) -0.022(3) 0.039(3) -0.010(2)
C19 0.085(5) 0.074(4) 0.071(4) -0.023(3) 0.054(4) -0.031(4)
C20 0.078(6) 0.079(6) 0.035(2) -0.006(3) 0.022(3) -0.039(5)
C27 0.075(2) 0.0402(15) 0.0288(13) 0.0047(11) 0.0033(14) -0.0016(15)
C28 0.038(2) 0.038(2) 0.062(3) -0.0146(19) 0.0095(18) 0.0016(15)
S30 0.0483(4) 0.0328(3) 0.0302(3) -0.0029(2) 0.0066(3) -0.0091(3)
O31 0.0561(13) 0.0345(10) 0.0328(10) -0.0057(8) 0.0036(9) -0.0054(9)
O32 0.084(2) 0.0560(16) 0.0464(14) 0.0025(12) 0.0113(13) -0.0329(15)
O33 0.0658(18) 0.0616(17) 0.0523(15) -0.0056(13) 0.0095(13) 0.0131(14)
C30 0.0547(19) 0.0490(18) 0.0368(15) -0.0032(13) 0.0036(13) -0.0152(15)
F31 0.105(2) 0.0601(14) 0.0413(11) -0.0167(10) 0.0025(12) -0.0313(14)
F32 0.0920(19) 0.0556(13) 0.0376(10) 0.0075(9) -0.0025(11) -0.0245(13)
F33 0.0483(14) 0.116(3) 0.0754(18) -0.0091(18) -0.0077(12) 0.0036(15)
S40 0.0365(3) 0.0337(3) 0.0299(3) -0.0033(2) 0.0037(2) 0.0028(2)
O41 0.0366(10) 0.0389(11) 0.0428(11) -0.0046(9) 0.0098(8) 0.0019(8)
O42 0.0720(18) 0.0763(19) 0.0297(11) -0.0002(11) 0.0001(11) 0.0234(15)
O43 0.0580(15) 0.0380(12) 0.0609(15) -0.0134(11) 0.0147(12) -0.0127(11)
C40 0.0382(14) 0.0345(13) 0.0379(13) -0.0017(10) 0.0066(11) 0.0038(11)
F41 0.0422(10) 0.0571(13) 0.0595(13) -0.0092(10) 0.0113(9) 0.0114(9)
F42 0.0594(13) 0.0601(13) 0.0322(9) -0.0069(8) 0.0051(8) 0.0045(10)
F43 0.0661(14) 0.0303(9) 0.0730(15) -0.0039(9) 0.0169(12) 0.0001(9)
Cl1 0.057(2) 0.040(2) 0.080(2) -0.0108(16) 0.0120(17) -0.0037(15)
Cl2 0.100(5) 0.075(4) 0.190(8) -0.031(5) -0.065(5) -0.009(3)
Cl1' 0.076(5) 0.050(3) 0.181(10) -0.027(5) 0.061(5) -0.014(3)
Cl2' 0.113(6) 0.051(2) 0.073(3) 0.010(2) -0.038(3) -0.012(3)
Cl1" 0.076(7) 0.087(13) 0.091(11) -0.052(9) 0.029(7) -0.022(8)
Cl2" 0.049(7) 0.075(11) 0.117(13) -0.001(9) 0.039(8) 0.007(6)

loop_
_atom_type_symbol
_atom_type_description
_atom_type_scat_dispersion_real
_atom_type_scat_dispersion_imag
_atom_type_scat_source
C C 0.0033 0.0016 'International Tables Vol C Tables 4.2.6.8 and 6.1.1.4'
H H 0.0000 0.0000 'International Tables Vol C Tables 4.2.6.8 and 6.1.1.4'
N N 0.0061 0.0033 'International Tables Vol C Tables 4.2.6.8 and 6.1.1.4'
O O 0.0106 0.0060 'International Tables Vol C Tables 4.2.6.8 and 6.1.1.4'
F F 0.0171 0.0103 'International Tables Vol C Tables 4.2.6.8 and 6.1.1.4'
S S 0.1246 0.1234 'International Tables Vol C Tables 4.2.6.8 and 6.1.1.4'
Cl Cl 0.1484 0.1585 'International Tables Vol C Tables 4.2.6.8 and 6.1.1.4'
Fe Fe 0.3463 0.8444 'International Tables Vol C Tables 4.2.6.8 and 6.1.1.4'

loop_
_geom_angle_atom_site_label_1
_geom_angle_atom_site_label_2
_geom_angle_atom_site_label_3
_geom_angle
_geom_angle_site_symmetry_1
_geom_angle_site_symmetry_3
_geom_angle_publ_flag
O41 Fe O31 86.16(9) . . ?
O41 Fe N15' 174.3(3) . . ?
O31 Fe N15' 89.1(3) . . ?
O41 Fe N12 91.97(10) . . ?
O31 Fe N12 88.26(9) . . ?
N15' Fe N12 84.7(2) . . ?
O41 Fe N23 98.09(17) . . ?
O31 Fe N23 85.41(16) . . ?
N15' Fe N23 84.7(3) . . ?
N12 Fe N23 167.71(18) . . ?
O41 Fe N15 171.81(15) . . ?
O31 Fe N15 88.59(13) . . ?
N15' Fe N15 3.1(3) . . ?
N12 Fe N15 81.59(16) . . ?
N23 Fe N15 87.7(2) . . ?
O41 Fe N1 88.91(9) . . ?
O31 Fe N1 174.37(9) . . ?
N15' Fe N1 95.6(3) . . ?
N12 Fe N1 89.20(9) . . ?
N23 Fe N1 98.00(16) . . ?
N15 Fe N1 96.01(13) . . ?
O41 Fe N23' 96.1(3) . . ?
O31 Fe N23' 85.1(4) . . ?
N15' Fe N23' 86.7(4) . . ?
N12 Fe N23' 169.2(4) . . ?
N23 Fe N23' 1.9(4) . . ?
N15 Fe N23' 89.7(4) . . ?
N1 Fe N23' 98.1(4) . . ?
C2 N1 C6 117.7(3) . . ?
C2 N1 Fe 113.6(2) . . ?
C6 N1 Fe 124.03(19) . . ?
N1 C2 C3 124.1(3) . . ?
C4 C3 C2 118.9(3) . . ?
C3 C4 C5 119.3(3) . . ?
C6 C5 C4 118.8(3) . . ?
C6 C5 C10 119.5(3) . . ?
C4 C5 C10 121.7(3) . . ?
N1 C6 C5 120.8(3) . . ?
N1 C6 C7 119.3(2) . . ?
C5 C6 C7 119.9(3) . . ?
C8 C7 C6 118.0(3) . . ?
C8 C7 C11 119.1(3) . . ?
C6 C7 C11 122.5(2) . . ?
C7 C8 C9 122.0(4) . . ?
C10 C9 C8 120.5(3) . . ?
C9 C10 C5 119.9(3) . . ?
N12 C11 C7 115.3(3) . . ?
C27 N12 C11 106.0(3) . . ?
C27 N12 C13 110.3(3) . . ?
C11 N12 C13 111.0(3) . . ?
C27 N12 Fe 111.38(19) . . ?
C11 N12 Fe 110.86(17) . . ?
C13 N12 Fe 107.3(2) . . ?
C14 C13 N12 114.2(3) . . ?
C14 C13 C14' 42.5(5) . . ?
N12 C13 C14' 111.7(4) . . ?
C13 C14 N15 110.9(3) . . ?
C16 N15 C28 108.1(4) . . ?
C16 N15 C14 107.5(4) . . ?
C28 N15 C14 107.8(4) . . ?
C16 N15 Fe 111.2(3) . . ?
C28 N15 Fe 119.0(3) . . ?
C14 N15 Fe 102.6(3) . . ?
N15 C16 C17 113.9(4) . . ?
C24 N23 C22 119.2(4) . . ?
C24 N23 Fe 113.8(3) . . ?
C22 N23 Fe 125.8(4) . . ?
N23 C24 C25 122.7(6) . . ?
C26 C25 C24 119.4(6) . . ?
C25 C26 C21 120.3(4) . . ?
C26 C21 C20 122.2(6) . . ?
C26 C21 C22 118.1(5) . . ?
C20 C21 C22 119.7(7) . . ?
N23 C22 C17 122.1(4) . . ?
N23 C22 C21 119.4(5) . . ?
C17 C22 C21 118.4(4) . . ?
C18 C17 C22 119.0(5) . . ?
C18 C17 C16 119.8(5) . . ?
C22 C17 C16 121.2(3) . . ?
C17 C18 C19 121.4(6) . . ?
C20 C19 C18 120.7(5) . . ?
C19 C20 C21 120.2(6) . . ?
N15' C14' C13 120.4(7) . . ?
C14' N15' C28' 114.4(8) . . ?
C14' N15' C16' 114.2(8) . . ?
C28' N15' C16' 109.0(7) . . ?
C14' N15' Fe 103.3(5) . . ?
C28' N15' Fe 111.4(8) . . ?
C16' N15' Fe 103.8(6) . . ?
N15' C16' C17' 120.6(7) . . ?
C24' N23' C22' 117.5(10) . . ?
C24' N23' Fe 113.6(8) . . ?
C22' N23' Fe 126.0(8) . . ?
N23' C24' C25' 125.5(13) . . ?
C26' C25' C24' 117.3(12) . . ?
C25' C26' C21' 119.9(11) . . ?
C26' C21' C20' 122.1(11) . . ?
C26' C21' C22' 119.8(10) . . ?
C20' C21' C22' 118.1(10) . . ?
N23' C22' C17' 121.2(8) . . ?
N23' C22' C21' 118.7(9) . . ?
C17' C22' C21' 119.2(8) . . ?
C18' C17' C22' 118.4(8) . . ?
C18' C17' C16' 118.8(8) . . ?
C22' C17' C16' 122.8(7) . . ?
C19' C18' C17' 121.7(11) . . ?
C20' C19' C18' 120.0(14) . . ?
C19' C20' C21' 122.2(14) . . ?
O32 S30 O33 115.4(2) . . ?
O32 S30 O31 114.74(17) . . ?
O33 S30 O31 114.74(18) . . ?
O32 S30 C30 104.80(18) . . ?
O33 S30 C30 104.08(18) . . ?
O31 S30 C30 100.67(16) . . ?
S30 O31 Fe 143.00(16) . . ?
F33 C30 F32 108.9(4) . . ?
F33 C30 F31 106.9(3) . . ?
F32 C30 F31 107.0(3) . . ?
F33 C30 S30 110.8(3) . . ?
F32 C30 S30 111.9(2) . . ?
F31 C30 S30 111.2(3) . . ?
O42 S40 O43 117.0(2) . . ?
O42 S40 O41 113.99(17) . . ?
O43 S40 O41 113.80(16) . . ?
O42 S40 C40 104.31(16) . . ?
O43 S40 C40 104.37(15) . . ?
O41 S40 C40 100.81(14) . . ?
S40 O41 Fe 147.23(15) . . ?
F43 C40 F42 108.6(3) . . ?
F43 C40 F41 107.5(3) . . ?
F42 C40 F41 107.8(3) . . ?
F43 C40 S40 110.9(2) . . ?
F42 C40 S40 110.9(2) . . ?
F41 C40 S40 111.0(2) . . ?
Cl1 C50 Cl2 111.2(6) . . ?
Cl2' C50' Cl1' 110.2(7) . . ?
Cl2" C50" Cl1" 112.0(14) . . ?

loop_
_geom_bond_atom_site_label_1
_geom_bond_atom_site_label_2
_geom_bond_distance
_geom_bond_site_symmetry_2
_geom_bond_publ_flag
Fe O41 2.107(2) . ?
Fe O31 2.188(2) . ?
Fe N15' 2.196(8) . ?
Fe N12 2.210(2) . ?
Fe N23 2.215(3) . ?
Fe N15 2.221(4) . ?
Fe N1 2.230(2) . ?
Fe N23' 2.230(8) . ?
N1 C2 1.328(4) . ?
N1 C6 1.385(4) . ?
C2 C3 1.401(4) . ?
C3 C4 1.359(6) . ?
C4 C5 1.415(5) . ?
C5 C6 1.413(4) . ?
C5 C10 1.424(5) . ?
C6 C7 1.417(4) . ?
C7 C8 1.381(4) . ?
C7 C11 1.509(4) . ?
C8 C9 1.408(5) . ?
C9 C10 1.346(6) . ?
C11 N12 1.490(4) . ?
N12 C27 1.486(4) . ?
N12 C13 1.495(4) . ?
C13 C14 1.469(6) . ?
C13 C14' 1.532(10) . ?
C14 N15 1.513(7) . ?
N15 C16 1.477(6) . ?
N15 C28 1.503(6) . ?
C16 C17 1.532(7) . ?
N23 C24 1.324(7) . ?
N23 C22 1.392(6) . ?
C24 C25 1.405(6) . ?
C25 C26 1.352(8) . ?
C26 C21 1.406(9) . ?
C21 C20 1.417(7) . ?
C21 C22 1.436(7) . ?
C22 C17 1.413(7) . ?
C17 C18 1.370(6) . ?
C18 C19 1.421(9) . ?
C19 C20 1.331(11) . ?
C14' N15' 1.428(10) . ?
N15' C28' 1.471(11) . ?
N15' C16' 1.492(10) . ?
C16' C17' 1.521(11) . ?
N23' C24' 1.323(13) . ?
N23' C22' 1.386(11) . ?
C24' C25' 1.414(13) . ?
C25' C26' 1.352(13) . ?
C26' C21' 1.404(13) . ?
C21' C20' 1.416(14) . ?
C21' C22' 1.435(12) . ?
C22' C17' 1.413(11) . ?
C17' C18' 1.394(11) . ?
C18' C19' 1.393(13) . ?
C19' C20' 1.327(14) . ?
S30 O32 1.429(3) . ?
S30 O33 1.430(3) . ?
S30 O31 1.450(2) . ?
S30 C30 1.823(4) . ?
C30 F33 1.317(5) . ?
C30 F32 1.326(4) . ?
C30 F31 1.330(4) . ?
S40 O42 1.426(3) . ?
S40 O43 1.430(3) . ?
S40 O41 1.455(2) . ?
S40 C40 1.830(3) . ?
C40 F43 1.326(4) . ?
C40 F42 1.328(4) . ?
C40 F41 1.334(4) . ?
C50 Cl1 1.735(9) . ?
C50 Cl2 1.736(10) . ?
C50' Cl2' 1.724(10) . ?
C50' Cl1' 1.758(12) . ?
C50" Cl2" 1.720(15) . ?
C50" Cl1" 1.736(16) . ?
